data_4120669
loop_
_publ_author_name
'Li, Hao'
'Han, Ying-Feng'
'Lin, Yue-Jian'
'Guo, Zi-Wei'
'Jin, Guo-Xin'

_publ_section_title
;
 Stepwise Construction of Discrete Heterometallic Coordination Cages Based
 on Self-Sorting Strategy.
;
_journal_issue 8
_journal_name_full 'Journal of the American Chemical Society'
_journal_page_first 2982
_journal_paper_doi 10.1021/ja412667t
_journal_volume 136
_journal_year 2014
_chemical_formula_sum 'C192 H348 Cu4 F24 Ir8 N16 O114 S8'
_chemical_formula_weight 7209.08
_chemical_name_systematic
; 
 ? 
;
_space_group_crystal_system tetragonal
_space_group_IT_number 118
_space_group_name_Hall 'P -4 -2n'
_space_group_name_H-M_alt 'P -4 n 2'
_symmetry_space_group_name_Hall 'P -4 -2n'
_symmetry_space_group_name_H-M 'P -4 n 2'
_atom_sites_solution_hydrogens geom
_audit_creation_method SHELXL-2013
_cell_angle_alpha 90
_cell_angle_beta 90
_cell_angle_gamma 90
_cell_formula_units_Z 4
_cell_length_a 34.111(6)
_cell_length_b 34.111(6)
_cell_length_c 22.396(4)
_cell_measurement_reflns_used 9146
_cell_measurement_temperature 173(2)
_cell_measurement_theta_max 26.36
_cell_measurement_theta_min 2.39
_cell_volume 26059(8)
_computing_cell_refinement 'Bruker SAINT'
_computing_data_collection 'Bruker APEX2'
_computing_data_reduction 'Bruker SAINT'
_computing_molecular_graphics 'Bruker SHELXTL'
_computing_publication_material 'Bruker SHELXTL'
_computing_structure_refinement 'SHELXL-2013 (Sheldrick, 2013)'
_computing_structure_solution 'SHELXS-97 (Sheldrick, 2008)'
_diffrn_ambient_temperature 173(2)
_diffrn_measured_fraction_theta_full 1.000
_diffrn_measured_fraction_theta_max 0.998
_diffrn_measurement_device_type 'Bruker APEX-II CCD'
_diffrn_measurement_method '\f and \w scans'
_diffrn_radiation_type MoK\a
_diffrn_radiation_wavelength 0.71073
_diffrn_reflns_av_R_equivalents 0.1021
_diffrn_reflns_av_unetI/netI 0.0756
_diffrn_reflns_Laue_measured_fraction_full 1.000
_diffrn_reflns_Laue_measured_fraction_max 0.998
_diffrn_reflns_limit_h_max 44
_diffrn_reflns_limit_h_min -44
_diffrn_reflns_limit_k_max 44
_diffrn_reflns_limit_k_min -44
_diffrn_reflns_limit_l_max 29
_diffrn_reflns_limit_l_min -19
_diffrn_reflns_number 189030
_diffrn_reflns_point_group_measured_fraction_full 0.999
_diffrn_reflns_point_group_measured_fraction_max 0.997
_diffrn_reflns_theta_full 25.242
_diffrn_reflns_theta_max 27.566
_diffrn_reflns_theta_min 0.844
_exptl_absorpt_coefficient_mu 4.566
_exptl_absorpt_correction_T_max 0.746
_exptl_absorpt_correction_T_min 0.573
_exptl_absorpt_correction_type multi-scan
_exptl_absorpt_process_details sadabs
_exptl_crystal_colour yellow
_exptl_crystal_density_diffrn 1.838
_exptl_crystal_description block
_exptl_crystal_F_000 14400
_exptl_crystal_size_max 0.130
_exptl_crystal_size_mid 0.120
_exptl_crystal_size_min 0.070
_platon_squeeze_details
; 
 In asymmetric unit of this data, there were disordered 
 anion and solvents (one OTf- anion, nineteen water and 
 twelve methanol molecules) which could not be refined or 
 restrained properly. Therefore, SQUEEZE algorithm was used 
 to omit them. 
;
_refine_diff_density_max 2.015
_refine_diff_density_min -0.891
_refine_diff_density_rms 0.186
_refine_ls_abs_structure_details
; 
 Flack x determined using 8965 quotients [(I+)-(I-)]/[(I+)+(I-)] 
 (Parsons and Flack (2004), Acta Cryst. A60, s61). 
;
_refine_ls_abs_structure_Flack 0.021(5)
_refine_ls_extinction_method none
_refine_ls_goodness_of_fit_ref 1.047
_refine_ls_hydrogen_treatment constr
_refine_ls_matrix_type full
_refine_ls_number_parameters 1174
_refine_ls_number_reflns 30094
_refine_ls_number_restraints 60
_refine_ls_restrained_S_all 1.049
_refine_ls_R_factor_all 0.0892
_refine_ls_R_factor_gt 0.0691
_refine_ls_shift/su_max 0.003
_refine_ls_shift/su_mean 0.000
_refine_ls_structure_factor_coef Fsqd
_refine_ls_weighting_details
; 
 w=1/[\s^2^(Fo^2^)+(0.0873P)^2^+94.8475P] 
 where P=(Fo^2^+2Fc^2^)/3 
;
_refine_ls_weighting_scheme calc
_refine_ls_wR_factor_gt 0.1577
_refine_ls_wR_factor_ref 0.1674
_reflns_Friedel_coverage 0.903
_reflns_Friedel_fraction_full 0.999
_reflns_Friedel_fraction_max 0.996
_reflns_number_gt 23063
_reflns_number_total 30094
_reflns_threshold_expression 'I > 2\s(I)'
_cod_data_source_file ja412667t_si_001.cif
_cod_data_source_block HCC-2
_cod_original_cell_volume 26059(10)
_cod_database_code 4120669
_shelx_space_group_comment
; 
The symmetry employed for this shelxl refinement is uniquely defined 
by the following loop, which should always be used as a source of 
symmetry information in preference to the above space-group names. 
They are only intended as comments. 
;
_shelx_estimated_absorpt_t_min 0.588
_shelx_estimated_absorpt_t_max 0.741
_shelxl_version_number 2013-2

loop_
_space_group_symop_operation_xyz
'x, y, z'
'-x, -y, z'
'y, -x, -z'
'-y, x, -z'
'x+1/2, -y+1/2, z+1/2'
'-x+1/2, y+1/2, z+1/2'
'y+1/2, x+1/2, -z+1/2'
'-y+1/2, -x+1/2, -z+1/2'

loop_
_atom_site_label
_atom_site_type_symbol
_atom_site_fract_x
_atom_site_fract_y
_atom_site_fract_z
_atom_site_U_iso_or_equiv
_atom_site_adp_type
_atom_site_occupancy
_atom_site_site_symmetry_order
_atom_site_calc_flag
_atom_site_refinement_flags_posn
_atom_site_refinement_flags_adp
Ir1 Ir 0.73579(2) 1.02887(2) 0.63687(3) 0.03241(14) Uani 1 1 d . .
Ir2 Ir 0.61560(2) 0.92098(2) 1.04844(3) 0.03386(15) Uani 1 1 d . .
Ir3 Ir 0.97383(2) 0.80548(2) 0.71625(3) 0.03984(17) Uani 1 1 d . .
Ir4 Ir 0.77813(2) 0.62112(2) 0.46699(3) 0.04033(17) Uani 1 1 d . .
Cu1 Cu 0.68189(7) 0.96623(7) 0.84161(9) 0.0461(6) Uani 1 1 d . .
Cu2 Cu 0.87259(9) 0.71732(9) 0.59126(10) 0.0639(8) Uani 1 1 d . .
N1 N 0.6963(4) 0.9848(3) 0.6671(6) 0.029(3) Uani 1 1 d . .
N2 N 0.6148(4) 0.9077(3) 0.9573(6) 0.031(3) Uani 1 1 d . .
N3 N 0.9251(4) 0.7667(4) 0.7274(7) 0.039(3) Uani 1 1 d . .
N4 N 0.7893(4) 0.6394(4) 0.5551(7) 0.041(3) Uani 1 1 d . .
N5 N 0.7826(4) 0.9890(4) 0.6523(6) 0.038(3) Uani 1 1 d . .
N6 N 0.9328(4) 0.8509(4) 0.6994(6) 0.039(3) Uani 1 1 d . .
N7 N 0.6665(4) 0.8865(4) 1.0536(6) 0.033(3) Uani 1 1 d . .
N8 N 0.8315(4) 0.7617(4) 1.0423(7) 0.043(3) Uani 1 1 d . .
O1 O 0.7369(3) 1.0363(3) 0.7321(5) 0.034(2) Uani 1 1 d . .
O2 O 0.7178(4) 1.0090(4) 0.8166(5) 0.041(3) Uani 1 1 d . .
O3 O 0.6759(4) 0.9571(3) 0.7561(5) 0.040(3) Uani 1 1 d . .
O4 O 0.6547(3) 0.9636(3) 1.0125(5) 0.035(2) Uani 1 1 d . .
O5 O 0.6843(4) 0.9793(3) 0.9270(5) 0.039(3) Uani 1 1 d . .
O6 O 0.6434(4) 0.9262(4) 0.8672(5) 0.046(3) Uani 1 1 d . .
O7 O 0.9598(4) 0.7876(4) 0.6276(5) 0.044(3) Uani 1 1 d . .
O8 O 0.9160(4) 0.7544(4) 0.5747(5) 0.049(3) Uani 1 1 d . .
O9 O 0.8832(5) 0.7276(4) 0.6767(7) 0.065(4) Uani 1 1 d . .
O10 O 0.8238(3) 0.6635(3) 0.4550(5) 0.037(2) Uani 1 1 d . .
O11 O 0.8612(4) 0.7051(4) 0.5062(6) 0.058(4) Uani 1 1 d . .
O12 O 0.8293(4) 0.6818(4) 0.6084(6) 0.057(4) Uani 1 1 d . .
O13 O 0.7583(6) 0.8723(5) 0.5353(8) 0.089(5) Uani 1 1 d . .
O14 O 0.7302(5) 0.8877(5) 0.4399(9) 0.086(5) Uani 1 1 d . .
O15 O 0.7856(5) 0.9251(5) 0.4784(7) 0.068(4) Uani 1 1 d . .
O16 O 0.9226(8) 0.6646(7) 0.5958(14) 0.144(11) Uani 1 1 d . .
O17 O 0.8856(9) 0.6084(9) 0.5794(15) 0.154(11) Uani 1 1 d . .
O18 O 0.9542(7) 0.6061(9) 0.5697(14) 0.143(10) Uani 1 1 d . .
O19 O 0.6307(13) 1.0139(16) 0.834(2) 0.258(16) Uani 1 1 d D U
O20 O 0.601(2) 1.0409(17) 0.761(3) 0.35(3) Uiso 1 1 d D U
O21 O 0.5738(13) 0.9718(12) 0.7796(16) 0.224(17) Uani 1 1 d D U
O22 O 0.7337(7) 0.9233(6) 0.8512(10) 0.106(7) Uani 1 1 d . .
O23 O 0.8281(9) 0.7696(8) 0.5869(13) 0.138(10) Uani 1 1 d . .
S1 S 0.76357(16) 0.88870(17) 0.4780(3) 0.0593(14) Uani 1 1 d . .
S2 S 0.9219(2) 0.6259(3) 0.5925(5) 0.109(3) Uani 1 1 d . .
S3 S 0.5963(10) 1.0066(10) 0.8004(16) 0.353(13) Uiso 1 1 d D U
F1 F 0.7840(6) 0.8195(6) 0.4421(11) 0.134(8) Uani 1 1 d . .
F2 F 0.8318(7) 0.8551(7) 0.4673(15) 0.172(11) Uani 1 1 d . .
F3 F 0.8029(9) 0.8650(7) 0.3836(14) 0.181(14) Uani 1 1 d . .
F4 F 0.9572(14) 0.6302(12) 0.697(2) 0.248(18) Uani 1 1 d . .
F5 F 0.8915(8) 0.6382(8) 0.6979(13) 0.171(11) Uani 1 1 d . .
F6 F 0.9186(17) 0.5761(18) 0.693(3) 0.33(3) Uiso 1 1 d . .
F7 F 0.5567(17) 1.0066(16) 0.900(2) 0.36(3) Uiso 1 1 d D U
F8 F 0.5717(19) 1.0632(13) 0.870(3) 0.48(4) Uiso 1 1 d D U
F9 F 0.5263(12) 1.032(2) 0.826(3) 0.58(5) Uiso 1 1 d D U
C1 C 0.7185(5) 1.0112(4) 0.7619(9) 0.041(4) Uani 1 1 d . .
C2 C 0.6949(4) 0.9812(4) 0.7261(6) 0.025(3) Uani 1 1 d . .
C3 C 0.6618(4) 0.9595(4) 0.9562(6) 0.028(3) Uani 1 1 d . .
C4 C 0.6374(5) 0.9287(5) 0.9221(8) 0.040(4) Uani 1 1 d . .
C5 C 0.5897(4) 0.8810(5) 0.9259(7) 0.034(3) Uani 1 1 d . .
C6 C 0.5598(6) 0.8939(6) 0.8925(9) 0.049(5) Uani 1 1 d . .
H6 H 0.5555 0.9213 0.8888 0.059 Uiso 1 1 calc R U
C7 C 0.5353(6) 0.8682(6) 0.8631(11) 0.057(5) Uani 1 1 d . .
H7 H 0.5135 0.8781 0.8414 0.068 Uiso 1 1 calc R U
C8 C 0.5415(5) 0.8296(5) 0.8647(9) 0.047(4) Uani 1 1 d . U
C9 C 0.5710(5) 0.8149(5) 0.8995(8) 0.039(4) Uani 1 1 d . .
H9 H 0.5751 0.7874 0.9020 0.047 Uiso 1 1 calc R U
C10 C 0.5951(6) 0.8406(5) 0.9311(8) 0.044(4) Uani 1 1 d . .
H10 H 0.6151 0.8306 0.9563 0.053 Uiso 1 1 calc R U
C11 C 0.9113(6) 0.7528(5) 0.6785(7) 0.039(4) Uani 1 1 d . .
C12 C 0.9310(5) 0.7649(5) 0.6245(10) 0.047(5) Uani 1 1 d . .
C13 C 0.8364(6) 0.6804(6) 0.5012(8) 0.051(5) Uani 1 1 d . .
C14 C 0.8162(5) 0.6669(5) 0.5585(7) 0.038(4) Uani 1 1 d . .
C15 C 0.7735(6) 0.6222(5) 0.6096(7) 0.040(4) Uani 1 1 d . .
C16 C 0.7357(5) 0.6221(5) 0.6221(8) 0.044(4) Uani 1 1 d . .
H16 H 0.7179 0.6327 0.5937 0.052 Uiso 1 1 calc R U
C17 C 0.7210(5) 0.6071(6) 0.6752(8) 0.046(4) Uani 1 1 d . .
H17 H 0.6937 0.6083 0.6833 0.056 Uiso 1 1 calc R U
C18 C 0.7466(5) 0.5900(5) 0.7171(8) 0.040(4) Uani 1 1 d . .
C19 C 0.7860(5) 0.5894(5) 0.7017(8) 0.040(4) Uani 1 1 d . .
H19 H 0.8041 0.5765 0.7273 0.048 Uiso 1 1 calc R U
C20 C 0.7994(5) 0.6066(6) 0.6512(8) 0.046(4) Uani 1 1 d . .
H20 H 0.8268 0.6080 0.6441 0.055 Uiso 1 1 calc R U
C21 C 0.7889(5) 0.9592(5) 0.6163(7) 0.037(4) Uani 1 1 d . .
H21 H 0.7723 0.9561 0.5825 0.045 Uiso 1 1 calc R U
C22 C 0.8179(5) 0.9326(6) 0.6249(9) 0.048(5) Uani 1 1 d . .
H22 H 0.8208 0.9111 0.5983 0.058 Uiso 1 1 calc R U
C23 C 0.8429(5) 0.9370(5) 0.6719(7) 0.035(4) Uani 1 1 d . .
C24 C 0.8384(5) 0.9684(5) 0.7096(9) 0.045(4) Uani 1 1 d . .
H24 H 0.8555 0.9722 0.7427 0.054 Uiso 1 1 calc R U
C25 C 0.8073(5) 0.9948(5) 0.6975(8) 0.043(4) Uani 1 1 d . .
H25 H 0.8041 1.0173 0.7221 0.052 Uiso 1 1 calc R U
C26 C 0.9149(5) 0.8699(5) 0.7455(7) 0.037(4) Uani 1 1 d . .
H26 H 0.9225 0.8639 0.7852 0.044 Uiso 1 1 calc R U
C27 C 0.8866(6) 0.8970(5) 0.7361(8) 0.046(4) Uani 1 1 d . .
H27 H 0.8737 0.9082 0.7696 0.055 Uiso 1 1 calc R U
C28 C 0.8758(6) 0.9089(5) 0.6795(9) 0.045(4) Uani 1 1 d . .
C29 C 0.8956(6) 0.8918(6) 0.6334(9) 0.048(4) Uani 1 1 d . .
H29 H 0.8907 0.9000 0.5935 0.058 Uiso 1 1 calc R U
C30 C 0.9229(6) 0.8622(6) 0.6448(8) 0.047(4) Uani 1 1 d . .
H30 H 0.9350 0.8496 0.6118 0.056 Uiso 1 1 calc R U
C31 C 0.6632(4) 0.8468(4) 1.0500(7) 0.031(3) Uani 1 1 d . .
H31 H 0.6379 0.8354 1.0465 0.038 Uiso 1 1 calc R U
C32 C 0.6952(4) 0.8227(5) 1.0511(8) 0.039(4) Uani 1 1 d . .
H32 H 0.6915 0.7951 1.0483 0.047 Uiso 1 1 calc R U
C33 C 0.7328(5) 0.8374(5) 1.0562(8) 0.043(4) Uani 1 1 d . .
C34 C 0.7358(5) 0.8778(6) 1.0628(7) 0.043(4) Uani 1 1 d . .
H34 H 0.7608 0.8893 1.0693 0.051 Uiso 1 1 calc R U
C35 C 0.7034(4) 0.9011(5) 1.0601(8) 0.041(4) Uani 1 1 d . .
H35 H 0.7067 0.9287 1.0629 0.049 Uiso 1 1 calc R U
C36 C 0.8307(5) 0.7975(6) 1.0197(8) 0.042(4) Uani 1 1 d . .
H36 H 0.8529 0.8056 0.9974 0.050 Uiso 1 1 calc R U
C37 C 0.8018(6) 0.8233(7) 1.0251(10) 0.059(5) Uani 1 1 d . .
H37 H 0.8044 0.8491 1.0094 0.071 Uiso 1 1 calc R U
C38 C 0.7670(5) 0.8120(5) 1.0547(9) 0.046(4) Uani 1 1 d . .
C39 C 0.7658(6) 0.7745(6) 1.0801(9) 0.053(5) Uani 1 1 d . .
H39 H 0.7433 0.7662 1.1015 0.063 Uiso 1 1 calc R U
C40 C 0.7978(5) 0.7494(6) 1.0737(8) 0.045(4) Uani 1 1 d . .
H40 H 0.7969 0.7239 1.0905 0.054 Uiso 1 1 calc R U
C41 C 0.7631(6) 1.0542(5) 0.5605(8) 0.045(4) Uani 1 1 d . .
C42 C 0.7266(5) 1.0380(5) 0.5454(9) 0.044(4) Uani 1 1 d . .
C43 C 0.6960(5) 1.0604(6) 0.5780(9) 0.045(4) Uani 1 1 d . .
C44 C 0.7163(6) 1.0882(6) 0.6158(9) 0.051(5) Uani 1 1 d . .
C45 C 0.7572(7) 1.0834(6) 0.6038(9) 0.057(5) Uani 1 1 d . .
C46 C 0.8007(7) 1.0421(9) 0.5345(11) 0.080(8) Uani 1 1 d . .
H46A H 0.8040 1.0546 0.4954 0.119 Uiso 1 1 calc R U
H46B H 0.8011 1.0136 0.5298 0.119 Uiso 1 1 calc R U
H46C H 0.8222 1.0502 0.5609 0.119 Uiso 1 1 calc R U
C47 C 0.7162(7) 1.0093(6) 0.4962(8) 0.055(5) Uani 1 1 d . .
H47A H 0.7145 1.0233 0.4581 0.082 Uiso 1 1 calc R U
H47B H 0.6910 0.9970 0.5051 0.082 Uiso 1 1 calc R U
H47C H 0.7366 0.9891 0.4935 0.082 Uiso 1 1 calc R U
C48 C 0.6537(6) 1.0561(7) 0.5711(10) 0.063(6) Uani 1 1 d . .
H48A H 0.6405 1.0668 0.6064 0.095 Uiso 1 1 calc R U
H48B H 0.6471 1.0283 0.5668 0.095 Uiso 1 1 calc R U
H48C H 0.6451 1.0705 0.5355 0.095 Uiso 1 1 calc R U
C49 C 0.6980(9) 1.1135(7) 0.6596(12) 0.085(8) Uani 1 1 d . U
H49A H 0.7177 1.1224 0.6883 0.128 Uiso 1 1 calc R U
H49B H 0.6773 1.0990 0.6806 0.128 Uiso 1 1 calc R U
H49C H 0.6865 1.1363 0.6394 0.128 Uiso 1 1 calc R U
C50 C 0.7907(9) 1.1070(8) 0.6283(12) 0.096(10) Uani 1 1 d . U
H50A H 0.8147 1.0912 0.6274 0.143 Uiso 1 1 calc R U
H50B H 0.7849 1.1146 0.6696 0.143 Uiso 1 1 calc R U
H50C H 0.7944 1.1306 0.6039 0.143 Uiso 1 1 calc R U
C51 C 0.5786(5) 0.9605(6) 1.0941(9) 0.052(5) Uani 1 1 d . U
C52 C 0.5542(5) 0.9353(5) 1.0625(8) 0.042(4) Uani 1 1 d . .
C53 C 0.5640(5) 0.8967(6) 1.0863(9) 0.048(4) Uani 1 1 d . .
C54 C 0.5903(6) 0.9004(6) 1.1305(9) 0.052(5) Uani 1 1 d . .
C55 C 0.6027(6) 0.9402(7) 1.1383(10) 0.058(5) Uani 1 1 d . .
C56 C 0.5832(10) 1.0064(7) 1.0850(19) 0.120(14) Uani 1 1 d . .
H56A H 0.5573 1.0182 1.0789 0.179 Uiso 1 1 calc R U
H56B H 0.5997 1.0114 1.0499 0.179 Uiso 1 1 calc R U
H56C H 0.5956 1.0179 1.1204 0.179 Uiso 1 1 calc R U
C57 C 0.5233(8) 0.9465(8) 1.0160(13) 0.081(8) Uani 1 1 d . .
H57A H 0.5317 0.9702 0.9948 0.122 Uiso 1 1 calc R U
H57B H 0.4983 0.9515 1.0360 0.122 Uiso 1 1 calc R U
H57C H 0.5202 0.9250 0.9874 0.122 Uiso 1 1 calc R U
C58 C 0.5438(6) 0.8590(6) 1.0658(10) 0.059(6) Uani 1 1 d . .
H58A H 0.5627 0.8373 1.0665 0.088 Uiso 1 1 calc R U
H58B H 0.5338 0.8625 1.0251 0.088 Uiso 1 1 calc R U
H58C H 0.5220 0.8530 1.0927 0.088 Uiso 1 1 calc R U
C59 C 0.6055(10) 0.8671(9) 1.1664(12) 0.095(10) Uani 1 1 d . .
H59A H 0.5865 0.8604 1.1976 0.143 Uiso 1 1 calc R U
H59B H 0.6304 0.8747 1.1850 0.143 Uiso 1 1 calc R U
H59C H 0.6097 0.8444 1.1405 0.143 Uiso 1 1 calc R U
C60 C 0.6321(10) 0.9584(9) 1.1831(12) 0.096(9) Uani 1 1 d . .
H60A H 0.6294 0.9870 1.1826 0.144 Uiso 1 1 calc R U
H60B H 0.6588 0.9512 1.1719 0.144 Uiso 1 1 calc R U
H60C H 0.6264 0.9487 1.2234 0.144 Uiso 1 1 calc R U
C61 C 1.0173(6) 0.7766(7) 0.7758(9) 0.059(5) Uani 1 1 d . .
C62 C 1.0337(5) 0.7847(7) 0.7149(14) 0.075(8) Uani 1 1 d . .
C63 C 1.0320(6) 0.8258(7) 0.7047(13) 0.069(7) Uani 1 1 d . .
C64 C 1.0170(6) 0.8419(6) 0.7533(10) 0.054(5) Uani 1 1 d . .
C65 C 1.0071(7) 0.8121(8) 0.7973(12) 0.071(7) Uani 1 1 d . .
C66 C 1.0132(8) 0.7352(10) 0.8010(16) 0.111(13) Uani 1 1 d . .
H66A H 1.0387 0.7261 0.8153 0.167 Uiso 1 1 calc R U
H66B H 1.0036 0.7176 0.7697 0.167 Uiso 1 1 calc R U
H66C H 0.9945 0.7355 0.8343 0.167 Uiso 1 1 calc R U
C67 C 1.0462(8) 0.7535(8) 0.6685(12) 0.077(7) Uani 1 1 d . .
H67A H 1.0348 0.7600 0.6296 0.115 Uiso 1 1 calc R U
H67B H 1.0369 0.7277 0.6814 0.115 Uiso 1 1 calc R U
H67C H 1.0748 0.7532 0.6653 0.115 Uiso 1 1 calc R U
C68 C 1.0481(7) 0.8456(7) 0.6468(13) 0.076(7) Uani 1 1 d . .
H68A H 1.0307 0.8671 0.6349 0.113 Uiso 1 1 calc R U
H68B H 1.0494 0.8262 0.6146 0.113 Uiso 1 1 calc R U
H68C H 1.0744 0.8560 0.6544 0.113 Uiso 1 1 calc R U
C69 C 1.0152(11) 0.8873(10) 0.7670(15) 0.106(11) Uani 1 1 d . .
H69A H 1.0413 0.8967 0.7781 0.159 Uiso 1 1 calc R U
H69B H 0.9969 0.8921 0.7999 0.159 Uiso 1 1 calc R U
H69C H 1.0062 0.9014 0.7313 0.159 Uiso 1 1 calc R U
C70 C 0.9905(9) 0.8199(9) 0.8596(14) 0.099(10) Uani 1 1 d . .
H70A H 0.9731 0.7983 0.8711 0.148 Uiso 1 1 calc R U
H70B H 0.9757 0.8445 0.8593 0.148 Uiso 1 1 calc R U
H70C H 1.0121 0.8218 0.8884 0.148 Uiso 1 1 calc R U
C71 C 0.7530(8) 0.5857(6) 0.3949(11) 0.069(7) Uani 1 1 d . .
C72 C 0.7949(6) 0.5866(5) 0.3888(9) 0.048(4) Uani 1 1 d . .
C73 C 0.8120(6) 0.5711(5) 0.4422(9) 0.051(5) Uani 1 1 d . .
C74 C 0.7807(6) 0.5567(5) 0.4822(8) 0.044(4) Uani 1 1 d . .
C75 C 0.7439(6) 0.5697(6) 0.4545(12) 0.065(6) Uani 1 1 d . .
C76 C 0.7228(9) 0.5992(8) 0.3507(12) 0.081(8) Uani 1 1 d . .
H76A H 0.7323 0.6227 0.3301 0.122 Uiso 1 1 calc R U
H76B H 0.6984 0.6054 0.3718 0.122 Uiso 1 1 calc R U
H76C H 0.7180 0.5784 0.3215 0.122 Uiso 1 1 calc R U
C77 C 0.8175(9) 0.6018(7) 0.3394(12) 0.081(8) Uani 1 1 d . .
H77A H 0.8263 0.5801 0.3141 0.121 Uiso 1 1 calc R U
H77B H 0.8404 0.6160 0.3548 0.121 Uiso 1 1 calc R U
H77C H 0.8012 0.6197 0.3158 0.121 Uiso 1 1 calc R U
C78 C 0.8545(6) 0.5657(8) 0.4523(12) 0.076(8) Uani 1 1 d . .
H78A H 0.8653 0.5485 0.4214 0.114 Uiso 1 1 calc R U
H78B H 0.8588 0.5540 0.4917 0.114 Uiso 1 1 calc R U
H78C H 0.8677 0.5913 0.4505 0.114 Uiso 1 1 calc R U
C79 C 0.7838(9) 0.5377(6) 0.5387(10) 0.081(9) Uani 1 1 d . .
H79A H 0.7584 0.5386 0.5591 0.121 Uiso 1 1 calc R U
H79B H 0.8035 0.5511 0.5631 0.121 Uiso 1 1 calc R U
H79C H 0.7917 0.5103 0.5328 0.121 Uiso 1 1 calc R U
C80 C 0.7031(6) 0.5609(7) 0.4808(15) 0.090(10) Uani 1 1 d . .
H80A H 0.7008 0.5327 0.4885 0.135 Uiso 1 1 calc R U
H80B H 0.6829 0.5689 0.4524 0.135 Uiso 1 1 calc R U
H80C H 0.6998 0.5753 0.5183 0.135 Uiso 1 1 calc R U
C81 C 0.7962(10) 0.8552(8) 0.438(2) 0.113(14) Uani 1 1 d . .
C82 C 0.924(2) 0.6206(18) 0.672(3) 0.17(2) Uani 1 1 d . U
C83 C 0.5613(12) 1.0278(13) 0.851(2) 0.41(3) Uiso 1 1 d D U

loop_
_atom_site_aniso_label
_atom_site_aniso_U_11
_atom_site_aniso_U_22
_atom_site_aniso_U_33
_atom_site_aniso_U_23
_atom_site_aniso_U_13
_atom_site_aniso_U_12
Ir1 0.0337(3) 0.0308(3) 0.0328(3) 0.0076(3) 0.0013(3) -0.0024(2)
Ir2 0.0324(3) 0.0420(3) 0.0272(3) 0.0019(3) 0.0018(3) -0.0057(3)
Ir3 0.0350(3) 0.0385(3) 0.0460(4) 0.0124(3) 0.0002(3) 0.0000(3)
Ir4 0.0544(4) 0.0312(3) 0.0354(4) 0.0007(3) 0.0004(3) -0.0017(3)
Cu1 0.0639(14) 0.0483(13) 0.0262(10) -0.0003(9) 0.0069(10) -0.0281(11)
Cu2 0.0857(19) 0.0770(18) 0.0290(12) -0.0072(11) 0.0162(12) -0.0461(15)
N1 0.036(7) 0.020(6) 0.031(7) -0.001(5) -0.004(5) 0.001(5)
N2 0.032(6) 0.028(6) 0.032(7) 0.013(5) -0.008(6) -0.010(5)
N3 0.035(7) 0.029(7) 0.054(9) 0.009(6) 0.011(7) -0.005(5)
N4 0.043(8) 0.040(8) 0.040(8) -0.002(6) 0.010(7) -0.006(6)
N5 0.041(8) 0.041(8) 0.033(8) 0.000(6) -0.006(6) -0.010(6)
N6 0.048(8) 0.026(7) 0.043(9) 0.005(6) -0.008(7) 0.001(6)
N7 0.036(7) 0.033(7) 0.032(7) 0.004(6) 0.006(6) -0.006(5)
N8 0.038(7) 0.050(9) 0.042(9) -0.001(7) 0.010(7) -0.005(6)
O1 0.038(6) 0.028(5) 0.036(6) -0.005(4) 0.000(5) -0.003(4)
O2 0.054(7) 0.053(7) 0.016(5) -0.001(5) 0.006(5) -0.021(6)
O3 0.056(7) 0.043(6) 0.020(5) 0.003(5) 0.008(5) -0.020(5)
O4 0.045(6) 0.028(5) 0.031(6) -0.004(4) -0.001(5) -0.014(5)
O5 0.055(7) 0.036(6) 0.026(6) 0.001(5) 0.001(5) -0.020(5)
O6 0.062(8) 0.053(7) 0.022(6) 0.001(5) 0.004(5) -0.025(6)
O7 0.047(7) 0.045(7) 0.040(7) 0.014(5) 0.015(6) 0.006(6)
O8 0.072(9) 0.051(7) 0.023(6) -0.014(5) 0.012(6) -0.024(6)
O9 0.080(11) 0.057(9) 0.057(9) -0.006(7) 0.013(8) -0.032(8)
O10 0.040(6) 0.049(7) 0.023(6) 0.006(5) 0.000(5) -0.008(5)
O11 0.066(9) 0.068(9) 0.040(8) 0.006(7) -0.002(7) -0.031(8)
O12 0.072(9) 0.060(8) 0.039(7) -0.003(6) 0.005(7) -0.027(7)
O13 0.114(15) 0.085(12) 0.067(12) 0.021(10) 0.001(11) 0.015(11)
O14 0.077(11) 0.071(11) 0.110(15) -0.006(10) -0.011(11) -0.029(9)
O15 0.076(10) 0.068(10) 0.062(10) -0.019(8) -0.015(8) 0.000(8)
O16 0.15(2) 0.073(14) 0.21(3) -0.078(17) 0.04(2) -0.027(14)
O17 0.14(2) 0.15(2) 0.17(3) -0.04(2) -0.04(2) -0.035(18)
O18 0.094(17) 0.16(2) 0.17(3) -0.02(2) 0.052(17) 0.003(16)
O19 0.22(3) 0.28(3) 0.28(3) -0.02(2) -0.06(2) -0.03(2)
O21 0.28(4) 0.24(3) 0.16(3) -0.12(2) 0.01(3) -0.13(3)
O22 0.120(17) 0.089(14) 0.110(17) -0.011(12) -0.003(13) 0.013(12)
O23 0.15(2) 0.114(19) 0.15(3) 0.016(17) -0.005(19) -0.027(17)
S1 0.054(3) 0.064(3) 0.060(3) -0.010(3) 0.017(3) -0.003(2)
S2 0.068(5) 0.138(8) 0.121(7) 0.003(6) 0.020(5) -0.008(5)
F1 0.139(17) 0.097(13) 0.17(2) -0.031(13) 0.052(15) -0.020(12)
F2 0.091(15) 0.16(2) 0.26(3) -0.08(2) 0.024(18) 0.032(14)
F3 0.23(3) 0.126(18) 0.19(3) -0.063(18) 0.12(3) -0.067(19)
F4 0.25(4) 0.24(4) 0.26(5) -0.03(3) -0.07(4) 0.01(3)
F5 0.15(2) 0.18(2) 0.18(2) -0.09(2) 0.050(18) -0.043(17)
C1 0.035(9) 0.017(7) 0.071(13) 0.017(7) 0.022(8) 0.005(6)
C2 0.028(7) 0.030(7) 0.016(7) 0.003(5) 0.003(5) -0.007(6)
C3 0.040(8) 0.033(7) 0.011(7) 0.004(6) -0.004(6) 0.000(6)
C4 0.039(9) 0.033(9) 0.048(11) -0.001(8) -0.010(8) -0.004(7)
C5 0.029(8) 0.047(9) 0.025(7) 0.003(7) -0.002(6) 0.002(7)
C6 0.061(12) 0.038(9) 0.050(11) 0.007(8) -0.016(9) -0.010(9)
C7 0.053(11) 0.042(10) 0.077(15) 0.007(10) -0.033(11) 0.000(8)
C8 0.026(7) 0.053(9) 0.061(9) 0.008(8) 0.009(7) -0.024(6)
C9 0.043(9) 0.028(8) 0.046(10) 0.009(7) -0.010(8) 0.008(7)
C10 0.057(11) 0.032(9) 0.043(10) 0.008(7) -0.015(8) -0.007(8)
C11 0.061(11) 0.037(9) 0.020(8) -0.004(7) 0.024(8) -0.002(8)
C12 0.034(9) 0.029(8) 0.079(15) 0.003(9) 0.026(9) 0.000(7)
C13 0.067(13) 0.051(11) 0.037(11) -0.016(9) 0.026(9) -0.012(10)
C14 0.033(8) 0.056(10) 0.024(8) 0.003(7) 0.001(6) -0.012(7)
C15 0.057(11) 0.041(9) 0.022(8) -0.003(7) 0.009(7) -0.005(8)
C16 0.047(10) 0.047(10) 0.037(10) 0.008(8) 0.000(8) 0.008(8)
C17 0.035(9) 0.064(12) 0.040(10) 0.012(9) 0.002(8) -0.003(8)
C18 0.035(8) 0.034(8) 0.050(10) -0.010(8) -0.006(8) -0.007(7)
C19 0.038(9) 0.045(9) 0.038(10) -0.003(7) -0.001(7) 0.007(7)
C20 0.027(8) 0.065(12) 0.046(11) 0.011(9) -0.004(7) -0.012(8)
C21 0.038(9) 0.053(10) 0.021(8) -0.017(7) 0.004(6) 0.000(7)
C22 0.039(9) 0.056(11) 0.050(12) -0.017(9) -0.005(8) 0.009(8)
C23 0.051(10) 0.035(8) 0.018(8) -0.001(6) 0.006(7) 0.008(7)
C24 0.040(9) 0.043(10) 0.052(11) -0.011(8) -0.026(8) 0.013(7)
C25 0.036(9) 0.042(9) 0.052(11) -0.021(8) 0.001(8) 0.002(7)
C26 0.049(10) 0.036(9) 0.026(8) 0.009(7) -0.005(7) 0.006(7)
C27 0.059(12) 0.038(9) 0.040(10) -0.014(8) 0.014(8) 0.005(8)
C28 0.052(11) 0.037(9) 0.045(11) 0.001(8) 0.001(9) 0.008(8)
C29 0.056(11) 0.050(10) 0.038(10) 0.014(8) -0.002(9) 0.011(9)
C30 0.059(11) 0.051(11) 0.031(9) -0.004(8) 0.006(8) 0.004(9)
C31 0.021(7) 0.036(8) 0.037(9) -0.003(7) -0.008(6) -0.001(6)
C32 0.029(8) 0.039(9) 0.049(10) 0.010(8) -0.012(8) -0.002(7)
C33 0.041(9) 0.047(10) 0.039(10) 0.006(8) -0.002(8) -0.001(8)
C34 0.036(9) 0.062(11) 0.029(9) 0.002(8) -0.013(7) -0.015(8)
C35 0.025(8) 0.038(9) 0.060(12) 0.002(8) -0.003(7) -0.014(7)
C36 0.027(8) 0.062(12) 0.035(10) 0.008(8) -0.005(7) -0.005(8)
C37 0.041(10) 0.070(14) 0.066(14) 0.016(11) 0.012(10) 0.000(9)
C38 0.035(9) 0.047(10) 0.056(12) 0.018(9) -0.007(8) -0.004(7)
C39 0.044(10) 0.064(13) 0.050(12) 0.029(10) 0.006(9) -0.005(9)
C40 0.051(11) 0.060(11) 0.025(9) 0.017(8) 0.009(8) 0.007(9)
C41 0.056(11) 0.044(10) 0.035(10) 0.019(8) 0.009(8) -0.022(8)
C42 0.046(10) 0.039(9) 0.047(11) -0.001(8) -0.001(8) 0.006(7)
C43 0.032(9) 0.051(11) 0.052(11) 0.018(9) -0.006(8) 0.002(8)
C44 0.055(12) 0.044(10) 0.053(12) 0.017(9) 0.002(9) 0.017(9)
C45 0.079(15) 0.045(11) 0.048(12) 0.015(9) 0.002(10) -0.027(10)
C46 0.053(13) 0.13(2) 0.052(14) 0.022(15) 0.013(11) -0.007(14)
C47 0.084(15) 0.043(11) 0.036(10) -0.014(8) 0.004(10) -0.019(10)
C48 0.040(11) 0.091(17) 0.059(13) 0.018(12) -0.009(9) 0.020(10)
C49 0.13(2) 0.064(15) 0.064(15) -0.012(12) 0.007(15) 0.044(15)
C50 0.12(2) 0.091(17) 0.072(16) -0.020(14) 0.024(15) -0.084(17)
C51 0.039(9) 0.068(12) 0.049(11) -0.030(9) 0.019(8) 0.008(8)
C52 0.049(10) 0.041(9) 0.037(10) -0.012(8) -0.009(8) 0.005(8)
C53 0.034(9) 0.065(13) 0.045(11) 0.002(9) 0.002(8) 0.002(8)
C54 0.055(11) 0.057(12) 0.045(11) -0.005(9) 0.010(9) 0.003(9)
C55 0.046(11) 0.081(15) 0.045(11) -0.016(11) -0.005(9) -0.002(10)
C56 0.12(3) 0.042(14) 0.19(4) 0.001(18) 0.06(3) 0.003(15)
C57 0.084(18) 0.066(15) 0.09(2) -0.018(14) -0.011(15) 0.002(13)
C58 0.034(9) 0.070(14) 0.072(14) 0.015(11) -0.002(9) -0.028(9)
C59 0.12(2) 0.12(2) 0.049(15) 0.039(15) -0.011(15) -0.023(19)
C60 0.13(3) 0.10(2) 0.055(16) -0.019(15) -0.004(16) -0.024(19)
C61 0.058(12) 0.086(16) 0.032(10) 0.013(10) -0.011(9) 0.013(11)
C62 0.030(10) 0.063(14) 0.13(2) 0.031(15) -0.013(12) 0.019(9)
C63 0.031(10) 0.078(16) 0.10(2) 0.022(14) 0.000(11) -0.018(10)
C64 0.055(12) 0.062(13) 0.047(12) -0.006(10) -0.007(10) -0.003(10)
C65 0.050(12) 0.094(19) 0.068(16) 0.010(14) 0.002(11) 0.006(12)
C66 0.074(17) 0.13(3) 0.13(3) 0.09(2) -0.001(17) 0.007(17)
C67 0.069(15) 0.079(17) 0.082(18) 0.000(13) 0.018(13) 0.026(13)
C68 0.057(13) 0.069(15) 0.10(2) 0.010(14) 0.023(13) 0.001(11)
C69 0.12(3) 0.12(3) 0.08(2) -0.032(19) -0.001(18) -0.01(2)
C70 0.09(2) 0.11(2) 0.10(2) 0.015(18) -0.050(18) 0.017(17)
C71 0.11(2) 0.029(10) 0.073(16) 0.009(10) -0.005(14) -0.003(11)
C72 0.063(12) 0.037(9) 0.043(11) -0.001(8) -0.004(9) -0.004(8)
C73 0.067(13) 0.038(9) 0.048(11) -0.007(8) 0.007(10) 0.002(9)
C74 0.055(11) 0.036(9) 0.040(10) -0.010(7) 0.010(8) 0.022(8)
C75 0.060(12) 0.038(10) 0.097(18) -0.022(11) -0.021(12) -0.012(9)
C76 0.11(2) 0.065(15) 0.069(17) -0.012(13) -0.022(15) -0.005(14)
C77 0.12(2) 0.049(13) 0.075(17) 0.003(12) 0.030(16) 0.005(13)
C78 0.055(13) 0.087(17) 0.087(18) -0.040(14) 0.041(13) -0.008(11)
C79 0.14(2) 0.050(12) 0.057(14) 0.021(11) 0.061(15) 0.027(13)
C80 0.046(12) 0.048(12) 0.18(3) -0.015(16) -0.020(15) -0.022(10)
C81 0.09(2) 0.053(15) 0.19(4) -0.02(2) 0.07(3) -0.012(15)
C82 0.17(3) 0.16(3) 0.19(3) 0.01(2) 0.01(2) -0.01(2)

loop_
_atom_type_symbol
_atom_type_description
_atom_type_scat_dispersion_real
_atom_type_scat_dispersion_imag
_atom_type_scat_source
C C 0.0033 0.0016 'International Tables Vol C Tables 4.2.6.8 and 6.1.1.4'
H H 0.0000 0.0000 'International Tables Vol C Tables 4.2.6.8 and 6.1.1.4'
N N 0.0061 0.0033 'International Tables Vol C Tables 4.2.6.8 and 6.1.1.4'
O O 0.0106 0.0060 'International Tables Vol C Tables 4.2.6.8 and 6.1.1.4'
F F 0.0171 0.0103 'International Tables Vol C Tables 4.2.6.8 and 6.1.1.4'
S S 0.1246 0.1234 'International Tables Vol C Tables 4.2.6.8 and 6.1.1.4'
Cu Cu 0.3201 1.2651 'International Tables Vol C Tables 4.2.6.8 and 6.1.1.4'
Ir Ir -1.4442 7.9887 'International Tables Vol C Tables 4.2.6.8 and 6.1.1.4'

loop_
_geom_angle_atom_site_label_1
_geom_angle_atom_site_label_2
_geom_angle_atom_site_label_3
_geom_angle
_geom_angle_site_symmetry_1
_geom_angle_site_symmetry_3
C42 Ir1 N5 111.4(6) . .
C42 Ir1 N1 108.7(6) . .
N5 Ir1 N1 88.4(5) . .
C42 Ir1 C45 65.3(8) . .
N5 Ir1 C45 111.0(8) . .
N1 Ir1 C45 160.7(7) . .
C42 Ir1 C41 38.8(7) . .
N5 Ir1 C41 93.5(7) . .
N1 Ir1 C41 144.9(6) . .
C45 Ir1 C41 38.5(8) . .
C42 Ir1 O1 162.9(5) . .
N5 Ir1 O1 84.3(5) . .
N1 Ir1 O1 77.2(4) . .
C45 Ir1 O1 103.6(6) . .
C41 Ir1 O1 137.8(6) . .
C42 Ir1 C43 40.7(7) . .
N5 Ir1 C43 152.0(7) . .
N1 Ir1 C43 98.4(6) . .
C45 Ir1 C43 64.7(8) . .
C41 Ir1 C43 65.6(7) . .
O1 Ir1 C43 123.7(6) . .
C42 Ir1 C44 66.8(7) . .
N5 Ir1 C44 149.1(7) . .
N1 Ir1 C44 122.0(6) . .
C45 Ir1 C44 38.7(8) . .
C41 Ir1 C44 65.4(8) . .
O1 Ir1 C44 96.4(6) . .
C43 Ir1 C44 38.8(8) . .
N2 Ir2 N7 86.8(5) . .
N2 Ir2 C51 127.1(7) . .
N7 Ir2 C51 145.6(7) . .
N2 Ir2 C53 107.1(6) . .
N7 Ir2 C53 116.4(6) . .
C51 Ir2 C53 63.9(8) . .
N2 Ir2 O4 77.7(4) . .
N7 Ir2 O4 83.4(5) . .
C51 Ir2 O4 97.0(7) . .
C53 Ir2 O4 159.5(6) . .
N2 Ir2 C54 139.3(6) . .
N7 Ir2 C54 95.8(6) . .
C51 Ir2 C54 63.5(8) . .
C53 Ir2 C54 36.6(7) . .
O4 Ir2 C54 142.9(6) . .
N2 Ir2 C55 166.3(6) . .
N7 Ir2 C55 106.6(7) . .
C51 Ir2 C55 40.0(8) . .
C53 Ir2 C55 65.0(8) . .
O4 Ir2 C55 105.8(7) . .
C54 Ir2 C55 38.9(8) . .
N2 Ir2 C52 100.2(6) . .
N7 Ir2 C52 156.1(6) . .
C51 Ir2 C52 37.8(7) . .
C53 Ir2 C52 39.7(7) . .
O4 Ir2 C52 120.3(6) . .
C54 Ir2 C52 64.1(7) . .
C55 Ir2 C52 66.5(7) . .
C64 Ir3 C63 36.6(9) . .
C64 Ir3 N6 95.8(7) . .
C63 Ir3 N6 110.9(8) . .
C64 Ir3 O7 134.1(7) . .
C63 Ir3 O7 101.0(9) . .
N6 Ir3 O7 84.0(5) . .
C64 Ir3 N3 150.0(7) . .
C63 Ir3 N3 160.9(8) . .
N6 Ir3 N3 87.6(5) . .
O7 Ir3 N3 75.9(5) . .
C64 Ir3 C65 40.0(9) . .
C63 Ir3 C65 64.8(10) . .
N6 Ir3 C65 114.9(8) . .
O7 Ir3 C65 159.1(7) . .
N3 Ir3 C65 112.1(8) . .
C64 Ir3 C62 62.4(9) . .
C63 Ir3 C62 38.8(9) . .
N6 Ir3 C62 149.4(7) . .
O7 Ir3 C62 96.1(9) . .
N3 Ir3 C62 122.2(7) . .
C65 Ir3 C62 63.2(11) . .
C64 Ir3 C61 63.7(9) . .
C63 Ir3 C61 66.0(9) . .
N6 Ir3 C61 150.4(7) . .
O7 Ir3 C61 125.6(7) . .
N3 Ir3 C61 100.1(7) . .
C65 Ir3 C61 35.9(9) . .
C62 Ir3 C61 40.0(9) . .
N4 Ir4 N8 89.0(6) . 8_666
N4 Ir4 C75 117.9(8) . .
N8 Ir4 C75 105.3(7) 8_666 .
N4 Ir4 C73 112.5(7) . .
N8 Ir4 C73 158.5(7) 8_666 .
C75 Ir4 C73 66.6(8) . .
N4 Ir4 O10 77.6(5) . .
N8 Ir4 O10 86.5(5) 8_666 .
C75 Ir4 O10 160.0(7) . .
C73 Ir4 O10 96.5(6) . .
N4 Ir4 C72 149.7(7) . .
N8 Ir4 C72 119.9(7) 8_666 .
C75 Ir4 C72 66.0(9) . .
C73 Ir4 C72 38.7(7) . .
O10 Ir4 C72 94.2(6) . .
N4 Ir4 C71 157.7(7) . .
N8 Ir4 C71 95.6(8) 8_666 .
C75 Ir4 C71 39.9(9) . .
C73 Ir4 C71 65.1(9) . .
O10 Ir4 C71 124.3(7) . .
C72 Ir4 C71 38.2(9) . .
N4 Ir4 C74 98.2(6) . .
N8 Ir4 C74 142.4(6) 8_666 .
C75 Ir4 C74 39.4(8) . .
C73 Ir4 C74 39.5(7) . .
O10 Ir4 C74 131.0(6) . .
C72 Ir4 C74 65.2(6) . .
C71 Ir4 C74 65.4(7) . .
O3 Cu1 O5 174.7(6) . .
O3 Cu1 O6 96.0(5) . .
O5 Cu1 O6 84.5(5) . .
O3 Cu1 O2 84.6(4) . .
O5 Cu1 O2 94.6(4) . .
O6 Cu1 O2 176.3(6) . .
O3 Cu1 O22 94.0(7) . .
O5 Cu1 O22 91.3(7) . .
O6 Cu1 O22 92.5(7) . .
O2 Cu1 O22 91.1(7) . .
O3 Cu1 O19 87.6(13) . .
O5 Cu1 O19 87.1(13) . .
O6 Cu1 O19 90.4(13) . .
O2 Cu1 O19 85.9(13) . .
O22 Cu1 O19 176.5(13) . .
O12 Cu2 O9 93.3(6) . .
O12 Cu2 O8 178.8(6) . .
O9 Cu2 O8 86.1(5) . .
O12 Cu2 O11 84.9(5) . .
O9 Cu2 O11 178.0(6) . .
O8 Cu2 O11 95.7(5) . .
O12 Cu2 O23 89.4(8) . .
O9 Cu2 O23 91.3(9) . .
O8 Cu2 O23 89.5(8) . .
O11 Cu2 O23 89.6(9) . .
O12 Cu2 O16 93.6(7) . .
O9 Cu2 O16 87.9(9) . .
O8 Cu2 O16 87.5(7) . .
O11 Cu2 O16 91.2(8) . .
O23 Cu2 O16 176.9(8) . .
C2 N1 C8 114.2(13) . 8_666
C2 N1 Ir1 113.9(9) . .
C8 N1 Ir1 131.9(11) 8_666 .
C4 N2 C5 113.7(13) . .
C4 N2 Ir2 117.4(11) . .
C5 N2 Ir2 128.6(9) . .
C11 N3 C18 119.7(13) . 8_666
C11 N3 Ir3 114.5(11) . .
C18 N3 Ir3 125.5(11) 8_666 .
C14 N4 C15 119.8(15) . .
C14 N4 Ir4 113.1(11) . .
C15 N4 Ir4 126.8(11) . .
C21 N5 C25 118.7(15) . .
C21 N5 Ir1 121.1(11) . .
C25 N5 Ir1 120.2(11) . .
C30 N6 C26 116.5(14) . .
C30 N6 Ir3 123.0(12) . .
C26 N6 Ir3 120.6(11) . .
C31 N7 C35 116.6(14) . .
C31 N7 Ir2 119.1(10) . .
C35 N7 Ir2 124.3(11) . .
C36 N8 C40 116.4(15) . .
C36 N8 Ir4 124.9(12) . 8_666
C40 N8 Ir4 118.7(12) . 8_666
C1 O1 Ir1 116.1(11) . .
C1 O2 Cu1 109.7(10) . .
C2 O3 Cu1 111.7(10) . .
C3 O4 Ir2 114.4(9) . .
C3 O5 Cu1 111.8(9) . .
C4 O6 Cu1 110.3(10) . .
C12 O7 Ir3 113.9(12) . .
C12 O8 Cu2 108.3(10) . .
C11 O9 Cu2 106.5(11) . .
C13 O10 Ir4 117.1(11) . .
C13 O11 Cu2 111.9(12) . .
C14 O12 Cu2 109.4(10) . .
S2 O16 Cu2 135.3(17) . .
S3 O19 Cu1 122(4) . .
O13 S1 O14 115.7(12) . .
O13 S1 O15 113.6(11) . .
O14 S1 O15 115.9(10) . .
O13 S1 C81 105.8(17) . .
O14 S1 C81 100.4(18) . .
O15 S1 C81 102.8(12) . .
O16 S2 O18 119.5(17) . .
O16 S2 O17 116.8(19) . .
O18 S2 O17 114.5(19) . .
O16 S2 C82 93(3) . .
O18 S2 C82 106(3) . .
O17 S2 C82 102(3) . .
O19 S3 O20 95(4) . .
O19 S3 O21 137(5) . .
O20 S3 O21 120(5) . .
O19 S3 C83 99(3) . .
O20 S3 C83 97(4) . .
O21 S3 C83 100(3) . .
O2 C1 O1 125.6(17) . .
O2 C1 C2 118.2(13) . .
O1 C1 C2 116.2(16) . .
O3 C2 N1 128.1(13) . .
O3 C2 C1 115.7(13) . .
N1 C2 C1 116.2(12) . .
O5 C3 O4 125.8(14) . .
O5 C3 C4 117.0(13) . .
O4 C3 C4 117.1(13) . .
O6 C4 N2 130.5(15) . .
O6 C4 C3 116.4(14) . .
N2 C4 C3 113.0(15) . .
C6 C5 C10 118.1(16) . .
C6 C5 N2 121.4(15) . .
C10 C5 N2 120.5(14) . .
C5 C6 C7 121.4(18) . .
C8 C7 C6 121.2(18) . .
C7 C8 C9 119.6(17) . .
C7 C8 N1 119.5(17) . 8_666
C9 C8 N1 120.8(16) . 8_666
C8 C9 C10 119.5(15) . .
C9 C10 C5 120.1(16) . .
N3 C11 O9 123.1(14) . .
N3 C11 C12 116.0(16) . .
O9 C11 C12 120.8(16) . .
O7 C12 O8 122.4(17) . .
O7 C12 C11 119.7(19) . .
O8 C12 C11 117.7(15) . .
O11 C13 O10 129.8(17) . .
O11 C13 C14 116.8(16) . .
O10 C13 C14 113.4(15) . .
O12 C14 N4 124.4(15) . .
O12 C14 C13 116.6(14) . .
N4 C14 C13 118.8(15) . .
C16 C15 C20 118.6(16) . .
C16 C15 N4 122.5(17) . .
C20 C15 N4 118.8(16) . .
C15 C16 C17 122.2(17) . .
C16 C17 C18 120.1(17) . .
C19 C18 C17 116.2(17) . .
C19 C18 N3 121.5(16) . 8_666
C17 C18 N3 122.4(15) . 8_666
C20 C19 C18 121.8(17) . .
C19 C20 C15 120.9(16) . .
N5 C21 C22 123.2(16) . .
C21 C22 C23 119.6(16) . .
C22 C23 C24 119.4(15) . .
C22 C23 C28 119.4(15) . .
C24 C23 C28 121.1(15) . .
C23 C24 C25 117.4(15) . .
N5 C25 C24 121.6(15) . .
C27 C26 N6 121.9(15) . .
C26 C27 C28 122.1(16) . .
C29 C28 C27 116.0(16) . .
C29 C28 C23 124.3(17) . .
C27 C28 C23 119.6(16) . .
C28 C29 C30 120.0(17) . .
N6 C30 C29 123.2(17) . .
N7 C31 C32 122.2(14) . .
C31 C32 C33 121.5(16) . .
C32 C33 C34 116.1(16) . .
C32 C33 C38 121.6(16) . .
C34 C33 C38 122.3(16) . .
C35 C34 C33 121.0(16) . .
C34 C35 N7 122.5(16) . .
N8 C36 C37 126.5(17) . .
C36 C37 C38 119(2) . .
C39 C38 C37 117.9(18) . .
C39 C38 C33 120.8(16) . .
C37 C38 C33 121.3(17) . .
C40 C39 C38 119.7(17) . .
C39 C40 N8 120.5(17) . .
C45 C41 C42 108.6(18) . .
C45 C41 C46 127(2) . .
C42 C41 C46 125(2) . .
C45 C41 Ir1 70.7(10) . .
C42 C41 Ir1 69.2(10) . .
C46 C41 Ir1 125.9(15) . .
C41 C42 C43 107.6(16) . .
C41 C42 C47 129.6(18) . .
C43 C42 C47 121.5(17) . .
C41 C42 Ir1 72.0(10) . .
C43 C42 Ir1 72.6(10) . .
C47 C42 Ir1 130.6(13) . .
C44 C43 C48 126.8(19) . .
C44 C43 C42 106.7(15) . .
C48 C43 C42 126.5(19) . .
C44 C43 Ir1 70.7(10) . .
C48 C43 Ir1 129.2(14) . .
C42 C43 Ir1 66.7(10) . .
C45 C44 C43 106.4(17) . .
C45 C44 C49 128(2) . .
C43 C44 C49 125(2) . .
C45 C44 Ir1 68.7(10) . .
C43 C44 Ir1 70.4(10) . .
C49 C44 Ir1 122.6(15) . .
C41 C45 C44 110.6(18) . .
C41 C45 C50 121(2) . .
C44 C45 C50 128(2) . .
C41 C45 Ir1 70.8(10) . .
C44 C45 Ir1 72.5(10) . .
C50 C45 Ir1 127.0(17) . .
C52 C51 C55 112.9(19) . .
C52 C51 C56 127(2) . .
C55 C51 C56 120(2) . .
C52 C51 Ir2 73.5(10) . .
C55 C51 Ir2 71.9(11) . .
C56 C51 Ir2 120.5(16) . .
C51 C52 C53 103.6(17) . .
C51 C52 C57 127.3(19) . .
C53 C52 C57 129.1(18) . .
C51 C52 Ir2 68.7(10) . .
C53 C52 Ir2 68.3(10) . .
C57 C52 Ir2 128.4(16) . .
C54 C53 C52 109.7(18) . .
C54 C53 C58 126.9(19) . .
C52 C53 C58 123.2(17) . .
C54 C53 Ir2 72.7(12) . .
C52 C53 Ir2 72.0(11) . .
C58 C53 Ir2 125.6(14) . .
C53 C54 C55 112.1(19) . .
C53 C54 C59 124(2) . .
C55 C54 C59 124(2) . .
C53 C54 Ir2 70.7(12) . .
C55 C54 Ir2 71.0(12) . .
C59 C54 Ir2 125.0(17) . .
C54 C55 C51 101.5(17) . .
C54 C55 C60 131(2) . .
C51 C55 C60 128(2) . .
C54 C55 Ir2 70.1(11) . .
C51 C55 Ir2 68.2(10) . .
C60 C55 Ir2 126.5(17) . .
C65 C61 C62 105(2) . .
C65 C61 C66 132(2) . .
C62 C61 C66 123(2) . .
C65 C61 Ir3 69.1(14) . .
C62 C61 Ir3 67.8(10) . .
C66 C61 Ir3 124.7(17) . .
C63 C62 C61 108(2) . .
C63 C62 C67 126(3) . .
C61 C62 C67 126(2) . .
C63 C62 Ir3 68.9(10) . .
C61 C62 Ir3 72.3(12) . .
C67 C62 Ir3 119.7(17) . .
C64 C63 C62 107(2) . .
C64 C63 C68 130(2) . .
C62 C63 C68 123(2) . .
C64 C63 Ir3 70.8(12) . .
C62 C63 Ir3 72.3(11) . .
C68 C63 Ir3 124.9(17) . .
C63 C64 C65 111(2) . .
C63 C64 C69 125(2) . .
C65 C64 C69 123(2) . .
C63 C64 Ir3 72.7(12) . .
C65 C64 Ir3 72.1(13) . .
C69 C64 Ir3 129.0(18) . .
C61 C65 C64 109(2) . .
C61 C65 C70 125(2) . .
C64 C65 C70 126(2) . .
C61 C65 Ir3 75.0(15) . .
C64 C65 Ir3 67.9(13) . .
C70 C65 Ir3 126.3(17) . .
C72 C71 C75 108(2) . .
C72 C71 C76 128(2) . .
C75 C71 C76 124(2) . .
C72 C71 Ir4 70.7(13) . .
C75 C71 Ir4 67.6(12) . .
C76 C71 Ir4 125.7(15) . .
C73 C72 C71 108.6(18) . .
C73 C72 C77 124(2) . .
C71 C72 C77 128(2) . .
C73 C72 Ir4 68.8(11) . .
C71 C72 Ir4 71.1(13) . .
C77 C72 Ir4 124.0(14) . .
C72 C73 C74 109.5(18) . .
C72 C73 C78 125(2) . .
C74 C73 C78 125.1(19) . .
C72 C73 Ir4 72.5(11) . .
C74 C73 Ir4 73.5(10) . .
C78 C73 Ir4 126.1(14) . .
C79 C74 C75 125(2) . .
C79 C74 C73 129(2) . .
C75 C74 C73 105.2(17) . .
C79 C74 Ir4 126.1(14) . .
C75 C74 Ir4 66.6(10) . .
C73 C74 Ir4 67.0(10) . .
C74 C75 C71 108(2) . .
C74 C75 C80 123(2) . .
C71 C75 C80 128(2) . .
C74 C75 Ir4 74.0(10) . .
C71 C75 Ir4 72.5(12) . .
C80 C75 Ir4 127.4(15) . .
F3 C81 F1 112(4) . .
F3 C81 F2 107(3) . .
F1 C81 F2 105(3) . .
F3 C81 S1 114(3) . .
F1 C81 S1 111(2) . .
F2 C81 S1 108(3) . .
F4 C82 F5 114(6) . .
F4 C82 F6 102(5) . .
F5 C82 F6 101(5) . .
F4 C82 S2 116(5) . .
F5 C82 S2 110(4) . .
F6 C82 S2 113(5) . .
F7 C83 F8 106(2) . .
F7 C83 F9 108(3) . .
F8 C83 F9 106(2) . .
F7 C83 S3 112(2) . .
F8 C83 S3 113(2) . .
F9 C83 S3 112(2) . .

loop_
_geom_bond_atom_site_label_1
_geom_bond_atom_site_label_2
_geom_bond_distance
_geom_bond_site_symmetry_2
Ir1 C42 2.095(19) .
Ir1 N5 2.127(14) .
Ir1 N1 2.128(12) .
Ir1 C45 2.130(18) .
Ir1 C41 2.131(15) .
Ir1 O1 2.147(11) .
Ir1 C43 2.177(17) .
Ir1 C44 2.181(17) .
Ir2 N2 2.092(13) .
Ir2 N7 2.101(13) .
Ir2 C51 2.110(16) .
Ir2 C53 2.123(19) .
Ir2 O4 2.131(10) .
Ir2 C54 2.15(2) .
Ir2 C55 2.16(2) .
Ir2 C52 2.172(18) .
Ir3 C64 2.10(2) .
Ir3 C63 2.119(18) .
Ir3 N6 2.121(13) .
Ir3 O7 2.131(13) .
Ir3 N3 2.139(13) .
Ir3 C65 2.15(3) .
Ir3 C62 2.163(18) .
Ir3 C61 2.225(19) .
Ir4 N4 2.104(15) .
Ir4 N8 2.121(14) 8_666
Ir4 C75 2.124(18) .
Ir4 C73 2.135(19) .
Ir4 O10 2.141(11) .
Ir4 C72 2.185(19) .
Ir4 C71 2.19(2) .
Ir4 C74 2.224(17) .
Cu1 O3 1.951(11) .
Cu1 O5 1.965(11) .
Cu1 O6 1.979(11) .
Cu1 O2 1.985(11) .
Cu1 O22 2.31(2) .
Cu1 O19 2.39(5) .
Cu2 O12 1.947(13) .
Cu2 O9 1.979(15) .
Cu2 O8 1.982(12) .
Cu2 O11 1.989(13) .
Cu2 O23 2.34(3) .
Cu2 O16 2.48(3) .
N1 C2 1.329(19) .
N1 C8 1.45(2) 8_666
N2 C4 1.32(2) .
N2 C5 1.43(2) .
N3 C11 1.28(2) .
N3 C18 1.42(2) 8_666
N4 C14 1.32(2) .
N4 C15 1.46(2) .
N5 C21 1.32(2) .
N5 C25 1.33(2) .
N6 C30 1.33(2) .
N6 C26 1.36(2) .
N7 C31 1.362(19) .
N7 C35 1.363(19) .
N8 C36 1.32(2) .
N8 C40 1.41(2) .
N8 Ir4 2.121(14) 8_666
O1 C1 1.255(18) .
O2 C1 1.23(2) .
O3 C2 1.244(17) .
O4 C3 1.292(17) .
O5 C3 1.215(18) .
O6 C4 1.25(2) .
O7 C12 1.25(2) .
O8 C12 1.28(2) .
O9 C11 1.29(2) .
O10 C13 1.26(2) .
O11 C13 1.20(2) .
O12 C14 1.31(2) .
O13 S1 1.413(18) .
O14 S1 1.423(19) .
O15 S1 1.451(17) .
O16 S2 1.32(2) .
O17 S2 1.41(3) .
O18 S2 1.39(3) .
O19 S3 1.41(2) .
O20 S3 1.47(3) .
O21 S3 1.49(2) .
S1 C81 1.83(3) .
S2 C82 1.79(7) .
S3 C83 1.80(2) .
F1 C81 1.29(3) .
F2 C81 1.38(5) .
F3 C81 1.29(5) .
F4 C82 1.30(6) .
F5 C82 1.39(6) .
F6 C82 1.61(7) .
F7 C83 1.32(3) .
F8 C83 1.33(3) .
F9 C83 1.33(3) .
C1 C2 1.53(2) .
C3 C4 1.54(2) .
C5 C6 1.34(2) .
C5 C10 1.40(2) .
C6 C7 1.38(3) .
C7 C8 1.33(3) .
C8 C9 1.37(2) .
C8 N1 1.45(2) 8_666
C9 C10 1.39(2) .
C11 C12 1.44(2) .
C13 C14 1.53(2) .
C15 C16 1.32(3) .
C15 C20 1.39(3) .
C16 C17 1.39(2) .
C17 C18 1.41(3) .
C18 C19 1.39(2) .
C18 N3 1.42(2) 8_666
C19 C20 1.35(3) .
C21 C22 1.36(3) .
C22 C23 1.36(2) .
C23 C24 1.37(2) .
C23 C28 1.49(2) .
C24 C25 1.42(2) .
C26 C27 1.35(2) .
C27 C28 1.38(3) .
C28 C29 1.36(3) .
C29 C30 1.40(3) .
C31 C32 1.37(2) .
C32 C33 1.38(2) .
C33 C34 1.39(3) .
C33 C38 1.46(3) .
C34 C35 1.36(3) .
C36 C37 1.33(3) .
C37 C38 1.41(3) .
C38 C39 1.40(3) .
C39 C40 1.39(3) .
C41 C45 1.40(3) .
C41 C42 1.40(3) .
C41 C46 1.47(3) .
C42 C43 1.49(3) .
C42 C47 1.52(3) .
C43 C44 1.45(3) .
C43 C48 1.46(3) .
C44 C45 1.43(3) .
C44 C49 1.45(3) .
C45 C50 1.50(3) .
C51 C52 1.39(3) .
C51 C55 1.46(3) .
C51 C56 1.59(3) .
C52 C53 1.46(3) .
C52 C57 1.53(3) .
C53 C54 1.34(3) .
C53 C58 1.53(3) .
C54 C55 1.43(3) .
C54 C59 1.48(3) .
C55 C60 1.55(3) .
C61 C65 1.35(3) .
C61 C62 1.50(4) .
C61 C66 1.53(3) .
C62 C63 1.42(3) .
C62 C67 1.55(4) .
C63 C64 1.32(3) .
C63 C68 1.56(3) .
C64 C65 1.45(3) .
C64 C69 1.58(4) .
C65 C70 1.53(4) .
C71 C72 1.43(3) .
C71 C75 1.47(4) .
C71 C76 1.50(3) .
C72 C73 1.43(3) .
C72 C77 1.45(3) .
C73 C74 1.48(3) .
C73 C78 1.48(3) .
C74 C79 1.43(3) .
C74 C75 1.47(3) .
C75 C80 1.54(3) .

loop_
_geom_torsion_atom_site_label_1
_geom_torsion_atom_site_label_2
_geom_torsion_atom_site_label_3
_geom_torsion_atom_site_label_4
_geom_torsion
_geom_torsion_site_symmetry_1
_geom_torsion_site_symmetry_4
Cu2 O16 S2 O18 150(2) . .
Cu2 O16 S2 O17 5(4) . .
Cu2 O16 S2 C82 -99(3) . .
Cu1 O19 S3 O20 -123(4) . .
Cu1 O19 S3 O21 23(8) . .
Cu1 O19 S3 C83 139(3) . .
Cu1 O2 C1 O1 176.5(13) . .
Cu1 O2 C1 C2 -3.0(17) . .
Ir1 O1 C1 O2 175.0(13) . .
Ir1 O1 C1 C2 -5.4(17) . .
Cu1 O3 C2 N1 -176.9(13) . .
Cu1 O3 C2 C1 1.1(17) . .
C8 N1 C2 O3 4(2) 8_666 .
Ir1 N1 C2 O3 -176.7(13) . .
C8 N1 C2 C1 -173.9(13) 8_666 .
Ir1 N1 C2 C1 5.3(16) . .
O2 C1 C2 O3 1(2) . .
O1 C1 C2 O3 -178.2(14) . .
O2 C1 C2 N1 179.7(14) . .
O1 C1 C2 N1 0(2) . .
Cu1 O5 C3 O4 -174.3(13) . .
Cu1 O5 C3 C4 1.1(17) . .
Ir2 O4 C3 O5 -176.9(13) . .
Ir2 O4 C3 C4 7.7(17) . .
Cu1 O6 C4 N2 -178.7(15) . .
Cu1 O6 C4 C3 -3.1(18) . .
C5 N2 C4 O6 -9(3) . .
Ir2 N2 C4 O6 177.3(16) . .
C5 N2 C4 C3 175.5(13) . .
Ir2 N2 C4 C3 1.5(18) . .
O5 C3 C4 O6 1(2) . .
O4 C3 C4 O6 177.3(15) . .
O5 C3 C4 N2 177.9(15) . .
O4 C3 C4 N2 -6(2) . .
C4 N2 C5 C6 -69(2) . .
Ir2 N2 C5 C6 104.0(17) . .
C4 N2 C5 C10 112.9(18) . .
Ir2 N2 C5 C10 -74(2) . .
C10 C5 C6 C7 -1(3) . .
N2 C5 C6 C7 -178.8(19) . .
C5 C6 C7 C8 -3(4) . .
C6 C7 C8 C9 5(3) . .
C6 C7 C8 N1 -179.5(19) . 8_666
C7 C8 C9 C10 -2(3) . .
N1 C8 C9 C10 -177.9(16) 8_666 .
C8 C9 C10 C5 -2(3) . .
C6 C5 C10 C9 3(3) . .
N2 C5 C10 C9 -178.7(16) . .
C18 N3 C11 O9 2(3) 8_666 .
Ir3 N3 C11 O9 176.7(15) . .
C18 N3 C11 C12 -173.9(15) 8_666 .
Ir3 N3 C11 C12 1(2) . .
Cu2 O9 C11 N3 178.4(15) . .
Cu2 O9 C11 C12 -6(2) . .
Ir3 O7 C12 O8 172.8(13) . .
Ir3 O7 C12 C11 -1(2) . .
Cu2 O8 C12 O7 178.2(13) . .
Cu2 O8 C12 C11 -7.7(19) . .
N3 C11 C12 O7 0(3) . .
O9 C11 C12 O7 -175.8(17) . .
N3 C11 C12 O8 -174.0(16) . .
O9 C11 C12 O8 10(3) . .
Cu2 O11 C13 O10 -174(2) . .
Cu2 O11 C13 C14 6(2) . .
Ir4 O10 C13 O11 -179(2) . .
Ir4 O10 C13 C14 0(2) . .
Cu2 O12 C14 N4 174.0(15) . .
Cu2 O12 C14 C13 -1(2) . .
C15 N4 C14 O12 -3(3) . .
Ir4 N4 C14 O12 -177.0(15) . .
C15 N4 C14 C13 171.5(16) . .
Ir4 N4 C14 C13 -2(2) . .
O11 C13 C14 O12 -4(3) . .
O10 C13 C14 O12 176.5(18) . .
O11 C13 C14 N4 -178.8(19) . .
O10 C13 C14 N4 1(3) . .
C14 N4 C15 C16 124(2) . .
Ir4 N4 C15 C16 -63(2) . .
C14 N4 C15 C20 -54(2) . .
Ir4 N4 C15 C20 119.1(17) . .
C20 C15 C16 C17 0(3) . .
N4 C15 C16 C17 -177.4(17) . .
C15 C16 C17 C18 -2(3) . .
C16 C17 C18 C19 0(3) . .
C16 C17 C18 N3 178.6(17) . 8_666
C17 C18 C19 C20 4(3) . .
N3 C18 C19 C20 -174.4(17) 8_666 .
C18 C19 C20 C15 -7(3) . .
C16 C15 C20 C19 4(3) . .
N4 C15 C20 C19 -178.2(17) . .
C25 N5 C21 C22 4(3) . .
Ir1 N5 C21 C22 -178.8(14) . .
N5 C21 C22 C23 -2(3) . .
C21 C22 C23 C24 0(3) . .
C21 C22 C23 C28 -177.0(17) . .
C22 C23 C24 C25 0(3) . .
C28 C23 C24 C25 176.9(17) . .
C21 N5 C25 C24 -4(3) . .
Ir1 N5 C25 C24 178.8(14) . .
C23 C24 C25 N5 2(3) . .
C30 N6 C26 C27 4(3) . .
Ir3 N6 C26 C27 -175.3(14) . .
N6 C26 C27 C28 -4(3) . .
C26 C27 C28 C29 0(3) . .
C26 C27 C28 C23 176.3(17) . .
C22 C23 C28 C29 34(3) . .
C24 C23 C28 C29 -143(2) . .
C22 C23 C28 C27 -142.4(19) . .
C24 C23 C28 C27 41(3) . .
C27 C28 C29 C30 4(3) . .
C23 C28 C29 C30 -172.2(18) . .
C26 N6 C30 C29 0(3) . .
Ir3 N6 C30 C29 179.3(15) . .
C28 C29 C30 N6 -4(3) . .
C35 N7 C31 C32 -2(2) . .
Ir2 N7 C31 C32 177.8(14) . .
N7 C31 C32 C33 0(3) . .
C31 C32 C33 C34 3(3) . .
C31 C32 C33 C38 -177.3(18) . .
C32 C33 C34 C35 -4(3) . .
C38 C33 C34 C35 175.7(18) . .
C33 C34 C35 N7 3(3) . .
C31 N7 C35 C34 0(3) . .
Ir2 N7 C35 C34 -179.4(13) . .
C40 N8 C36 C37 2(3) . .
Ir4 N8 C36 C37 -179.3(17) 8_666 .
N8 C36 C37 C38 -4(3) . .
C36 C37 C38 C39 4(3) . .
C36 C37 C38 C33 -173.0(19) . .
C32 C33 C38 C39 -35(3) . .
C34 C33 C38 C39 144(2) . .
C32 C33 C38 C37 141(2) . .
C34 C33 C38 C37 -39(3) . .
C37 C38 C39 C40 -2(3) . .
C33 C38 C39 C40 174.5(19) . .
C38 C39 C40 N8 1(3) . .
C36 N8 C40 C39 0(3) . .
Ir4 N8 C40 C39 -179.1(15) 8_666 .
C45 C41 C42 C43 4(2) . .
C46 C41 C42 C43 -175.6(18) . .
Ir1 C41 C42 C43 64.4(13) . .
C45 C41 C42 C47 171.7(19) . .
C46 C41 C42 C47 -8(3) . .
Ir1 C41 C42 C47 -128(2) . .
C45 C41 C42 Ir1 -60.0(13) . .
C46 C41 C42 Ir1 120.1(19) . .
C41 C42 C43 C44 -4(2) . .
C47 C42 C43 C44 -172.8(16) . .
Ir1 C42 C43 C44 59.7(12) . .
C41 C42 C43 C48 173.5(18) . .
C47 C42 C43 C48 5(3) . .
Ir1 C42 C43 C48 -122.5(19) . .
C41 C42 C43 Ir1 -63.9(12) . .
C47 C42 C43 Ir1 127.5(18) . .
C48 C43 C44 C45 -175.3(18) . .
C42 C43 C44 C45 2(2) . .
Ir1 C43 C44 C45 59.6(12) . .
C48 C43 C44 C49 8(3) . .
C42 C43 C44 C49 -173.9(19) . .
Ir1 C43 C44 C49 -117(2) . .
C48 C43 C44 Ir1 125(2) . .
C42 C43 C44 Ir1 -57.2(12) . .
C42 C41 C45 C44 -3(2) . .
C46 C41 C45 C44 177.0(19) . .
Ir1 C41 C45 C44 -62.0(13) . .
C42 C41 C45 C50 -179(2) . .
C46 C41 C45 C50 1(3) . .
Ir1 C41 C45 C50 122(2) . .
C42 C41 C45 Ir1 59.1(12) . .
C46 C41 C45 Ir1 -121(2) . .
C43 C44 C45 C41 0(2) . .
C49 C44 C45 C41 176(2) . .
Ir1 C44 C45 C41 60.9(13) . .
C43 C44 C45 C50 176(2) . .
C49 C44 C45 C50 -8(4) . .
Ir1 C44 C45 C50 -124(2) . .
C43 C44 C45 Ir1 -60.7(12) . .
C49 C44 C45 Ir1 115(2) . .
C55 C51 C52 C53 -2(2) . .
C56 C51 C52 C53 176(2) . .
Ir2 C51 C52 C53 59.8(12) . .
C55 C51 C52 C57 176(2) . .
C56 C51 C52 C57 -7(3) . .
Ir2 C51 C52 C57 -123(2) . .
C55 C51 C52 Ir2 -61.5(14) . .
C56 C51 C52 Ir2 116(2) . .
C51 C52 C53 C54 3(2) . .
C57 C52 C53 C54 -174(2) . .
Ir2 C52 C53 C54 63.4(14) . .
C51 C52 C53 C58 178.7(17) . .
C57 C52 C53 C58 1(3) . .
Ir2 C52 C53 C58 -121.2(18) . .
C51 C52 C53 Ir2 -60.1(12) . .
C57 C52 C53 Ir2 123(2) . .
C52 C53 C54 C55 -4(2) . .
C58 C53 C54 C55 -179.0(19) . .
Ir2 C53 C54 C55 59.0(15) . .
C52 C53 C54 C59 177(2) . .
C58 C53 C54 C59 2(3) . .
Ir2 C53 C54 C59 -120(2) . .
C52 C53 C54 Ir2 -62.9(13) . .
C58 C53 C54 Ir2 122(2) . .
C53 C54 C55 C51 3(2) . .
C59 C54 C55 C51 -179(2) . .
Ir2 C54 C55 C51 61.5(12) . .
C53 C54 C55 C60 180(2) . .
C59 C54 C55 C60 -2(4) . .
Ir2 C54 C55 C60 -122(3) . .
C53 C54 C55 Ir2 -58.8(15) . .
C59 C54 C55 Ir2 120(2) . .
C52 C51 C55 C54 0(2) . .
C56 C51 C55 C54 -178.2(19) . .
Ir2 C51 C55 C54 -62.9(13) . .
C52 C51 C55 C60 -178(2) . .
C56 C51 C55 C60 5(3) . .
Ir2 C51 C55 C60 120(2) . .
C52 C51 C55 Ir2 62.4(13) . .
C56 C51 C55 Ir2 -115.3(19) . .
C65 C61 C62 C63 0(2) . .
C66 C61 C62 C63 178(2) . .
Ir3 C61 C62 C63 59.8(14) . .
C65 C61 C62 C67 -174(2) . .
C66 C61 C62 C67 4(3) . .
Ir3 C61 C62 C67 -114(2) . .
C65 C61 C62 Ir3 -59.6(16) . .
C66 C61 C62 Ir3 118(2) . .
C61 C62 C63 C64 1(2) . .
C67 C62 C63 C64 175(2) . .
Ir3 C62 C63 C64 62.7(15) . .
C61 C62 C63 C68 177(2) . .
C67 C62 C63 C68 -8(3) . .
Ir3 C62 C63 C68 -121(2) . .
C61 C62 C63 Ir3 -61.9(14) . .
C67 C62 C63 Ir3 112(2) . .
C62 C63 C64 C65 -1(3) . .
C68 C63 C64 C65 -178(2) . .
Ir3 C63 C64 C65 62.3(16) . .
C62 C63 C64 C69 170(2) . .
C68 C63 C64 C69 -6(4) . .
Ir3 C63 C64 C69 -126(2) . .
C62 C63 C64 Ir3 -63.7(14) . .
C68 C63 C64 Ir3 120(2) . .
C62 C61 C65 C64 -1(2) . .
C66 C61 C65 C64 -178(2) . .
Ir3 C61 C65 C64 -59.7(16) . .
C62 C61 C65 C70 -177(2) . .
C66 C61 C65 C70 6(4) . .
Ir3 C61 C65 C70 124(2) . .
C62 C61 C65 Ir3 58.7(14) . .
C66 C61 C65 Ir3 -118(3) . .
C63 C64 C65 C61 2(3) . .
C69 C64 C65 C61 -170(2) . .
Ir3 C64 C65 C61 64.2(17) . .
C63 C64 C65 C70 178(2) . .
C69 C64 C65 C70 6(4) . .
Ir3 C64 C65 C70 -120(2) . .
C63 C64 C65 Ir3 -62.6(16) . .
C69 C64 C65 Ir3 125(2) . .
C75 C71 C72 C73 1(2) . .
C76 C71 C72 C73 179(2) . .
Ir4 C71 C72 C73 58.7(13) . .
C75 C71 C72 C77 -176(2) . .
C76 C71 C72 C77 2(4) . .
Ir4 C71 C72 C77 -119(2) . .
C75 C71 C72 Ir4 -57.6(14) . .
C76 C71 C72 Ir4 121(2) . .
C71 C72 C73 C74 5(2) . .
C77 C72 C73 C74 -177.8(18) . .
Ir4 C72 C73 C74 64.7(12) . .
C71 C72 C73 C78 177.6(19) . .
C77 C72 C73 C78 -5(3) . .
Ir4 C72 C73 C78 -122(2) . .
C71 C72 C73 Ir4 -60.2(14) . .
C77 C72 C73 Ir4 117.5(19) . .
C72 C73 C74 C79 177.3(19) . .
C78 C73 C74 C79 4(3) . .
Ir4 C73 C74 C79 -119(2) . .
C72 C73 C74 C75 -8.2(19) . .
C78 C73 C74 C75 178.7(18) . .
Ir4 C73 C74 C75 55.8(12) . .
C72 C73 C74 Ir4 -64.1(13) . .
C78 C73 C74 Ir4 122.9(19) . .
C79 C74 C75 C71 -176.4(19) . .
C73 C74 C75 C71 9(2) . .
Ir4 C74 C75 C71 64.9(13) . .
C79 C74 C75 C80 -6(3) . .
C73 C74 C75 C80 179.3(18) . .
Ir4 C74 C75 C80 -125(2) . .
C79 C74 C75 Ir4 118.7(19) . .
C73 C74 C75 Ir4 -56.1(12) . .
C72 C71 C75 C74 -6(2) . .
C76 C71 C75 C74 175.3(19) . .
Ir4 C71 C75 C74 -65.8(12) . .
C72 C71 C75 C80 -176.4(19) . .
C76 C71 C75 C80 5(3) . .
Ir4 C71 C75 C80 124(2) . .
C72 C71 C75 Ir4 59.5(14) . .
C76 C71 C75 Ir4 -119(2) . .
O13 S1 C81 F3 177(3) . .
O14 S1 C81 F3 57(3) . .
O15 S1 C81 F3 -63(3) . .
O13 S1 C81 F1 50(4) . .
O14 S1 C81 F1 -71(4) . .
O15 S1 C81 F1 170(3) . .
O13 S1 C81 F2 -64(3) . .
O14 S1 C81 F2 175(2) . .
O15 S1 C81 F2 55(3) . .
O16 S2 C82 F4 -70(5) . .
O18 S2 C82 F4 52(6) . .
O17 S2 C82 F4 172(5) . .
O16 S2 C82 F5 61(4) . .
O18 S2 C82 F5 -177(3) . .
O17 S2 C82 F5 -57(4) . .
O16 S2 C82 F6 173(4) . .
O18 S2 C82 F6 -65(5) . .
O17 S2 C82 F6 55(5) . .
O19 S3 C83 F7 -71(5) . .
O20 S3 C83 F7 -167(5) . .
O21 S3 C83 F7 70(4) . .
O19 S3 C83 F8 48(5) . .
O20 S3 C83 F8 -48(5) . .
O21 S3 C83 F8 -171(4) . .
O19 S3 C83 F9 167(5) . .
O20 S3 C83 F9 71(5) . .
O21 S3 C83 F9 -51(4) . .

loop_
_platon_squeeze_void_nr
_platon_squeeze_void_average_x
_platon_squeeze_void_average_y
_platon_squeeze_void_average_z
_platon_squeeze_void_volume
_platon_squeeze_void_count_electrons
1 -0.005 -0.002 -0.002 9545.6 4274.3
2 0.000 0.500 0.750 175.0 85.6
3 0.030 0.667 0.694 7.0 -0.4
4 0.121 0.379 0.250 9.5 -2.0
5 0.167 0.530 0.806 7.0 -0.5
6 0.333 0.030 0.306 7.0 -0.2
7 0.379 0.879 0.750 9.8 -2.0
8 0.500 0.000 0.250 174.8 79.7
9 0.470 0.167 0.194 7.0 0.7
10 0.530 0.833 0.194 7.0 1.3
11 0.621 0.121 0.750 9.3 -2.1
12 0.667 0.970 0.306 7.0 -0.1
13 0.833 0.470 0.806 7.1 -0.3
14 0.879 0.621 0.250 9.6 -2.0
15 0.970 0.333 0.694 7.0 0.4
